data_4320203
loop_
_publ_author_name
'Ponnaiyan Ayyappan'
'Owen R. Evans'
'Wenbin Lin'

_publ_section_title
;
 Three-Dimensional Open Frameworks Based on Cobalt(II) and Nickel(II)
 m-Pyridinecarboxylates
;
_journal_name_full 'Inorganic Chemistry'
_journal_page_first 4627
_journal_page_last 4632
_journal_paper_doi 10.1021/ic010343d
_journal_volume 40
_journal_year 2001
_chemical_formula_sum 'C20 H12.5 N2.5 Ni1.25 O5'
_chemical_formula_weight 441.21
_chemical_name_systematic
;
   ?
;
_space_group_IT_number 15
_symmetry_cell_setting monoclinic
_symmetry_space_group_name_Hall '-C 2yc'
_symmetry_space_group_name_H-M 'C 1 2/c 1'
_atom_sites_solution_hydrogens geom
_atom_sites_solution_primary direct
_atom_sites_solution_secondary difmap
_audit_creation_method SHELXL-97
_cell_angle_alpha 90.00
_cell_angle_beta 106.7470(10)
_cell_angle_gamma 90.00
_cell_formula_units_Z 8
_cell_length_a 14.08210(10)
_cell_length_b 15.2498(3)
_cell_length_c 18.6058(2)
_cell_measurement_temperature 198(2)
_cell_volume 3826.11(9)
_computing_structure_refinement 'SHELXL-97 (Sheldrick, 1997)'
_computing_structure_solution 'SHELXS-97 (Sheldrick, 1990)'
_diffrn_ambient_temperature 198(2)
_diffrn_measured_fraction_theta_full 0.968
_diffrn_measured_fraction_theta_max 0.968
_diffrn_radiation_monochromator graphite
_diffrn_radiation_source 'fine-focus sealed tube'
_diffrn_radiation_type MoK\a
_diffrn_radiation_wavelength 0.71073
_diffrn_reflns_av_R_equivalents 0.0692
_diffrn_reflns_av_sigmaI/netI 0.0697
_diffrn_reflns_limit_h_max 18
_diffrn_reflns_limit_h_min -17
_diffrn_reflns_limit_k_max 20
_diffrn_reflns_limit_k_min -11
_diffrn_reflns_limit_l_max 20
_diffrn_reflns_limit_l_min -24
_diffrn_reflns_number 12276
_diffrn_reflns_theta_full 28.25
_diffrn_reflns_theta_max 28.25
_diffrn_reflns_theta_min 2.02
_exptl_absorpt_coefficient_mu 1.288
_exptl_crystal_density_diffrn 1.532
_exptl_crystal_density_method 'not measured'
_exptl_crystal_F_000 1800
_refine_diff_density_max 0.817
_refine_diff_density_min -0.781
_refine_diff_density_rms 0.122
_refine_ls_extinction_method none
_refine_ls_goodness_of_fit_ref 1.109
_refine_ls_hydrogen_treatment mixed
_refine_ls_matrix_type full
_refine_ls_number_parameters 256
_refine_ls_number_reflns 4590
_refine_ls_number_restraints 14
_refine_ls_restrained_S_all 1.108
_refine_ls_R_factor_all 0.1111
_refine_ls_R_factor_gt 0.0707
_refine_ls_shift/su_max 2.804
_refine_ls_shift/su_mean 0.011
_refine_ls_structure_factor_coef Fsqd
_refine_ls_weighting_details 'calc w=1/[\s^2^(Fo^2^)+(0.0691P)^2^+24.6291P] where P=(Fo^2^+2Fc^2^)/3'
_refine_ls_weighting_scheme calc
_refine_ls_wR_factor_gt 0.1631
_refine_ls_wR_factor_ref 0.1877
_reflns_number_gt 3230
_reflns_number_total 4590
_reflns_threshold_expression >2sigma(I)
_cod_data_source_file ic010343d_4.cif
_cod_data_source_block Compound4
_cod_original_formula_sum 'C20 H12.50 N2.50 Ni1.25 O5'
_cod_database_code 4320203

loop_
_symmetry_equiv_pos_as_xyz
'x, y, z'
'-x, y, -z+1/2'
'x+1/2, y+1/2, z'
'-x+1/2, y+1/2, -z+1/2'
'-x, -y, -z'
'x, -y, z-1/2'
'-x+1/2, -y+1/2, -z'
'x+1/2, -y+1/2, z-1/2'

loop_
_atom_site_label
_atom_site_type_symbol
_atom_site_fract_x
_atom_site_fract_y
_atom_site_fract_z
_atom_site_U_iso_or_equiv
_atom_site_adp_type
_atom_site_occupancy
_atom_site_symmetry_multiplicity
_atom_site_calc_flag
_atom_site_refinement_flags
_atom_site_disorder_assembly
_atom_site_disorder_group
Ni1 Ni 0.36665(4) 0.61992(4) 0.21659(3) 0.02292(19) Uani 1 1 d . . .
O5 O 0.5000 0.5486(3) 0.2500 0.0235(9) Uani 1 2 d S . .
H5A H 0.5000 0.4863 0.2500 0.48(11) Uiso 2.00 2 calc SPR . .
O3 O 0.3264(2) 0.5540(2) 0.11356(16) 0.0285(7) Uani 1 1 d . A .
O2 O 0.4351(2) 0.7111(2) 0.16466(17) 0.0299(7) Uani 1 1 d . . .
C9 C 0.3832(4) 0.5123(3) 0.0849(3) 0.0307(11) Uani 1 1 d . . .
C1 C 0.5107(3) 0.7031(3) 0.1427(2) 0.0260(10) Uani 1 1 d . . .
O4 O 0.4642(3) 0.4777(3) 0.1208(2) 0.0588(18) Uani 1.034(15) 1 d P A 1
N2 N 0.2880(3) 0.4739(3) -0.2376(2) 0.0286(9) Uani 1 1 d . . .
C13 C 0.1785(4) 0.5874(4) -0.1751(3) 0.0419(13) Uani 1 1 d . . .
H13 H 0.1408 0.6263 -0.1542 0.06(2) Uiso 1 1 calc R . .
C12 C 0.2527(4) 0.5360(3) -0.1288(2) 0.0301(10) Uani 1 1 d . A .
C11 C 0.2789(4) 0.5399(3) -0.0460(3) 0.0318(11) Uani 1 1 d . . .
H11 H 0.2353 0.5720 -0.0252 0.042(16) Uiso 1 1 calc R A .
C16 C 0.3052(4) 0.4805(3) -0.1633(2) 0.0295(10) Uani 1 1 d . . .
H16 H 0.3562 0.4453 -0.1321 0.045(16) Uiso 1 1 calc R A .
C10 C 0.3559(4) 0.5038(4) 0.0014(3) 0.0356(12) Uani 1 1 d . A .
H10 H 0.3981 0.4692 -0.0189 0.08(2) Uiso 1 1 calc R . .
C14 C 0.1603(5) 0.5812(4) -0.2520(3) 0.0497(16) Uani 1 1 d . A .
H14 H 0.1103 0.6162 -0.2846 0.049(18) Uiso 1 1 calc R . .
C15 C 0.2153(4) 0.5237(4) -0.2810(3) 0.0424(13) Uani 1 1 d . . .
H15 H 0.2010 0.5192 -0.3339 0.051(17) Uiso 1 1 calc R A .
O1 O 0.5973(2) 0.6824(2) 0.18221(16) 0.0270(7) Uani 1 1 d . . .
N1 N 0.2631(3) 0.8067(3) -0.1774(2) 0.0268(8) Uani 1 1 d . . .
C4 C 0.3840(3) 0.7474(3) -0.0688(2) 0.0280(10) Uani 1 1 d . . .
C8 C 0.3003(3) 0.7951(3) -0.1031(2) 0.0280(10) Uani 1 1 d . . .
H8 H 0.2661 0.8219 -0.0716 0.033(14) Uiso 1 1 calc R . .
C3 C 0.4128(4) 0.7398(3) 0.0135(2) 0.0290(10) Uani 1 1 d . . .
H3 H 0.3629 0.7547 0.0365 0.018(11) Uiso 1 1 calc R . .
C2 C 0.4991(4) 0.7149(3) 0.0602(3) 0.0314(11) Uani 1 1 d . . .
H2 H 0.5540 0.7045 0.0414 0.029(13) Uiso 1 1 calc R . .
C7 C 0.3100(4) 0.7674(4) -0.2209(3) 0.0390(13) Uani 1 1 d . . .
H7 H 0.2854 0.7748 -0.2738 0.019(11) Uiso 1 1 calc R . .
C6 C 0.3943(4) 0.7157(4) -0.1920(3) 0.0468(15) Uani 1 1 d . . .
H6 H 0.4255 0.6878 -0.2249 0.08(2) Uiso 1 1 calc R . .
C5 C 0.4320(4) 0.7054(4) -0.1152(3) 0.0398(13) Uani 1 1 d . . .
H5 H 0.4893 0.6705 -0.0945 0.040(15) Uiso 1 1 calc R . .
O6 O 0.5946(13) 0.9134(13) 0.0044(10) 0.71(3) Uiso 1 1 d D . .
O7 O 0.5000 1.0000 0.0000 0.67(4) Uiso 1 2 d SD . .
C17 C 0.5280(12) 0.9526(10) -0.0462(8) 0.62(4) Uiso 1 1 d D . .
C18 C 0.546(2) 0.908(2) -0.1134(10) 1.07(11) Uiso 1 1 d D . .
C19 C 0.600(3) 0.845(3) -0.1319(11) 2.0(3) Uiso 1 1 d D . .
C20 C 0.6718(19) 0.7874(17) -0.0785(19) 0.287(13) Uiso 1 1 d D . .
C21 C 0.6864(14) 0.8198(14) -0.0110(13) 0.204(8) Uiso 1 1 d D . .
C22 C 0.7525(15) 0.7947(13) 0.0555(11) 0.189(7) Uiso 1 1 d D . .

loop_
_atom_site_aniso_label
_atom_site_aniso_U_11
_atom_site_aniso_U_22
_atom_site_aniso_U_33
_atom_site_aniso_U_23
_atom_site_aniso_U_13
_atom_site_aniso_U_12
Ni1 0.0269(3) 0.0287(3) 0.0108(3) 0.0008(2) 0.00179(19) 0.0003(2)
O5 0.028(2) 0.024(2) 0.015(2) 0.000 0.0002(17) 0.000
O3 0.0309(17) 0.0395(19) 0.0127(14) -0.0034(13) 0.0025(12) 0.0043(15)
O2 0.0324(17) 0.0382(19) 0.0196(15) 0.0061(14) 0.0083(13) 0.0062(15)
C9 0.032(3) 0.036(3) 0.021(2) -0.0061(19) 0.0020(19) 0.001(2)
C1 0.034(2) 0.023(2) 0.018(2) 0.0018(17) 0.0041(18) 0.0010(19)
O4 0.052(3) 0.078(3) 0.031(2) -0.025(2) -0.0116(17) 0.031(2)
N2 0.035(2) 0.032(2) 0.0157(18) -0.0020(15) 0.0034(16) 0.0016(17)
C13 0.048(3) 0.045(3) 0.029(3) -0.007(2) 0.005(2) 0.014(3)
C12 0.034(3) 0.034(3) 0.019(2) -0.0059(19) 0.0027(19) 0.000(2)
C11 0.036(3) 0.039(3) 0.020(2) -0.008(2) 0.0074(19) -0.002(2)
C16 0.037(3) 0.031(3) 0.017(2) -0.0041(18) 0.0035(19) 0.001(2)
C10 0.035(3) 0.047(3) 0.023(2) -0.014(2) 0.006(2) 0.001(2)
C14 0.056(4) 0.057(4) 0.028(3) 0.003(3) 0.000(3) 0.028(3)
C15 0.049(3) 0.051(3) 0.021(2) 0.002(2) 0.001(2) 0.011(3)
O1 0.0303(17) 0.0321(18) 0.0165(15) -0.0003(13) 0.0038(13) 0.0018(14)
N1 0.031(2) 0.033(2) 0.0149(17) 0.0021(15) 0.0038(15) 0.0010(16)
C4 0.028(2) 0.038(3) 0.017(2) 0.0055(18) 0.0050(17) 0.001(2)
C8 0.034(2) 0.032(3) 0.016(2) -0.0002(18) 0.0041(18) 0.002(2)
C3 0.034(2) 0.034(3) 0.019(2) 0.0039(18) 0.0082(19) 0.005(2)
C2 0.033(3) 0.042(3) 0.019(2) 0.004(2) 0.0080(19) 0.000(2)
C7 0.041(3) 0.061(4) 0.016(2) 0.003(2) 0.008(2) 0.010(3)
C6 0.043(3) 0.074(4) 0.027(3) 0.000(3) 0.014(2) 0.021(3)
C5 0.035(3) 0.054(3) 0.028(3) 0.006(2) 0.005(2) 0.013(3)

loop_
_atom_type_symbol
_atom_type_description
_atom_type_scat_dispersion_real
_atom_type_scat_dispersion_imag
_atom_type_scat_source
C C 0.0033 0.0016 'International Tables Vol C Tables 4.2.6.8 and 6.1.1.4'
H H 0.0000 0.0000 'International Tables Vol C Tables 4.2.6.8 and 6.1.1.4'
N N 0.0061 0.0033 'International Tables Vol C Tables 4.2.6.8 and 6.1.1.4'
O O 0.0106 0.0060 'International Tables Vol C Tables 4.2.6.8 and 6.1.1.4'
Ni Ni 0.3393 1.1124 'International Tables Vol C Tables 4.2.6.8 and 6.1.1.4'

loop_
_geom_angle_atom_site_label_1
_geom_angle_atom_site_label_2
_geom_angle_atom_site_label_3
_geom_angle
_geom_angle_site_symmetry_1
_geom_angle_site_symmetry_3
_geom_angle_publ_flag
O1 Ni1 O2 95.23(13) 2_655 . ?
O1 Ni1 N1 91.81(14) 2_655 7_565 ?
O2 Ni1 N1 87.45(14) . 7_565 ?
O1 Ni1 O3 178.39(13) 2_655 . ?
O2 Ni1 O3 86.27(13) . . ?
N1 Ni1 O3 87.65(13) 7_565 . ?
O1 Ni1 O5 90.31(11) 2_655 . ?
O2 Ni1 O5 89.36(12) . . ?
N1 Ni1 O5 176.32(11) 7_565 . ?
O3 Ni1 O5 90.30(11) . . ?
O1 Ni1 N2 87.98(14) 2_655 6_566 ?
O2 Ni1 N2 175.84(13) . 6_566 ?
N1 Ni1 N2 89.81(15) 7_565 6_566 ?
O3 Ni1 N2 90.50(14) . 6_566 ?
O5 Ni1 N2 93.27(14) . 6_566 ?
Ni1 O5 Ni1 117.7(2) 2_655 . ?
C9 O3 Ni1 126.5(3) . . ?
C1 O2 Ni1 129.6(3) . . ?
O3 C9 O4 125.3(4) . . ?
O3 C9 C10 118.7(4) . . ?
O4 C9 C10 115.9(4) . . ?
O2 C1 O1 127.0(4) . . ?
O2 C1 C2 117.9(4) . . ?
O1 C1 C2 115.0(4) . . ?
C16 N2 C15 117.2(4) . . ?
C16 N2 Ni1 120.3(3) . 6_565 ?
C15 N2 Ni1 122.3(3) . 6_565 ?
C14 C13 C12 119.0(5) . . ?
C13 C12 C16 117.4(4) . . ?
C13 C12 C11 122.7(5) . . ?
C16 C12 C11 119.9(4) . . ?
C10 C11 C12 126.6(5) . . ?
N2 C16 C12 124.0(4) . . ?
C11 C10 C9 125.4(5) . . ?
C15 C14 C13 119.4(5) . . ?
N2 C15 C14 122.9(5) . . ?
C1 O1 Ni1 126.3(3) . 2_655 ?
C7 N1 C8 117.0(4) . . ?
C7 N1 Ni1 124.7(3) . 7_565 ?
C8 N1 Ni1 118.3(3) . 7_565 ?
C8 C4 C5 117.3(4) . . ?
C8 C4 C3 117.8(4) . . ?
C5 C4 C3 124.8(4) . . ?
N1 C8 C4 125.2(4) . . ?
C2 C3 C4 129.0(5) . . ?
C3 C2 C1 120.7(4) . . ?
N1 C7 C6 122.5(4) . . ?
C5 C6 C7 119.5(5) . . ?
C6 C5 C4 118.5(5) . . ?
C17 O7 C17 180.0(9) 5_675 . ?
O6 C17 O7 94.2(14) . . ?
O6 C17 C18 97.74(10) . . ?
O7 C17 C18 168.0(14) . . ?
C19 C18 C17 142.0(13) . . ?
C18 C19 C20 125.58(15) . . ?
C21 C20 C19 108(2) . . ?
C21 C20 C22 97(2) . 7_665 ?
C19 C20 C22 155(2) . 7_665 ?
C20 C21 C22 130(2) . . ?
C21 C22 C20 133(2) . 7_665 ?

loop_
_geom_bond_atom_site_label_1
_geom_bond_atom_site_label_2
_geom_bond_distance
_geom_bond_site_symmetry_2
_geom_bond_publ_flag
Ni1 O1 2.040(3) 2_655 ?
Ni1 O2 2.081(3) . ?
Ni1 N1 2.087(4) 7_565 ?
Ni1 O3 2.093(3) . ?
Ni1 O5 2.103(2) . ?
Ni1 N2 2.131(4) 6_566 ?
O5 Ni1 2.103(2) 2_655 ?
O3 C9 1.255(6) . ?
O2 C1 1.250(6) . ?
C9 O4 1.260(6) . ?
C9 C10 1.496(6) . ?
C1 O1 1.269(5) . ?
C1 C2 1.507(6) . ?
N2 C16 1.337(6) . ?
N2 C15 1.342(6) . ?
N2 Ni1 2.131(4) 6_565 ?
C13 C14 1.383(7) . ?
C13 C12 1.389(7) . ?
C12 C16 1.396(7) . ?
C12 C11 1.477(6) . ?
C11 C10 1.307(7) . ?
C14 C15 1.377(8) . ?
O1 Ni1 2.040(3) 2_655 ?
N1 C7 1.326(6) . ?
N1 C8 1.342(5) . ?
N1 Ni1 2.087(4) 7_565 ?
C4 C8 1.376(6) . ?
C4 C5 1.396(7) . ?
C4 C3 1.472(6) . ?
C3 C2 1.329(6) . ?
C7 C6 1.398(7) . ?
C6 C5 1.383(7) . ?
O6 C17 1.2701(10) . ?
O7 C17 1.2701(10) 5_675 ?
O7 C17 1.2701(10) . ?
C17 C18 1.5101(10) . ?
C18 C19 1.3300(10) . ?
C19 C20 1.4800(10) . ?
C20 C21 1.31(3) . ?
C20 C22 1.62(3) 7_665 ?
C21 C22 1.3700(10) . ?
C22 C20 1.62(3) 7_665 ?
